data_7026159
loop_
_publ_author_name
'Kapoor, Pratibha'
'Pannu, Ajay Pal Singh'
'Hundal, Geeta'
'Kapoor, Ramesh'
'Corbella, Montserrat'
'Aliaga-Alcalde, N\'uria'
'Hundal, Maninder Singh'

_publ_section_title
;
 First report on N,N'-diisoalkylisonicotinamide 1D coordination network
 containing linear trinuclear [Co3L4Cl6] units with mixed
 Co(II)(Td)-Co(II)(Oh)-Co(II)(Td) geometries: structure and magnetic
 properties.
;
_journal_issue 34
_journal_name_full 'Dalton transactions (Cambridge, England : 2003)'
_journal_page_first 7951
_journal_page_last 7959
_journal_paper_doi 10.1039/c0dt00245c
_journal_volume 39
_journal_year 2010
_chemical_formula_moiety 'C24 H36 Co N4 O2, 2(C12 H18 Cl3 Co N2 O)'
_chemical_formula_sum 'C48 H72 Cl6 Co3 N8 O4'
_chemical_formula_weight 1214.63
_chemical_name_systematic
;
?
;
_space_group_IT_number 14
_symmetry_cell_setting monoclinic
_symmetry_space_group_name_Hall '-P 2ybc'
_symmetry_space_group_name_H-M 'P 1 21/c 1'
_atom_sites_solution_hydrogens geom
_atom_sites_solution_primary direct
_atom_sites_solution_secondary difmap
_audit_creation_method SHELXL-97
_cell_angle_alpha 90.000(5)
_cell_angle_beta 90.930(5)
_cell_angle_gamma 90.000(5)
_cell_formula_units_Z 2
_cell_length_a 7.842(5)
_cell_length_b 11.799(5)
_cell_length_c 32.729(5)
_cell_measurement_reflns_used 53
_cell_measurement_temperature 295(2)
_cell_measurement_theta_max 20
_cell_measurement_theta_min 12
_cell_volume 3028(2)
_computing_cell_refinement 'Siemens XSCANS'
_computing_data_collection 'Siemens XSCANS'
_computing_data_reduction 'SHELXTL-PC (Sheldrick, 1993)'
_computing_molecular_graphics 'ORTEP,Mercury(Farrugia,1997;Bruno et.al.,2002)'
_computing_publication_material 'WINGX,(Farrugia, 1999)'
_computing_structure_refinement 'SHELXL-97 (Sheldrick, 1997)'
_computing_structure_solution 'SIR-92 (Altamore et. al., 1992)'
_diffrn_ambient_temperature 295(2)
_diffrn_measured_fraction_theta_full 0.963
_diffrn_measured_fraction_theta_max 0.963
_diffrn_measurement_device_type 'Siemens P4 diffractometer'
_diffrn_measurement_method theta-2theta
_diffrn_radiation_monochromator graphite
_diffrn_radiation_source 'fine-focus sealed tube'
_diffrn_radiation_type MoK\a
_diffrn_radiation_wavelength 0.71069
_diffrn_reflns_av_R_equivalents 0.0899
_diffrn_reflns_av_sigmaI/netI 0.2074
_diffrn_reflns_limit_h_max 9
_diffrn_reflns_limit_h_min 0
_diffrn_reflns_limit_k_max 14
_diffrn_reflns_limit_k_min 0
_diffrn_reflns_limit_l_max 39
_diffrn_reflns_limit_l_min -39
_diffrn_reflns_number 6409
_diffrn_reflns_theta_full 25.51
_diffrn_reflns_theta_max 25.51
_diffrn_reflns_theta_min 1.24
_diffrn_standards_decay_% none
_diffrn_standards_interval_count 50
_diffrn_standards_number 3
_exptl_absorpt_coefficient_mu 1.122
_exptl_absorpt_correction_T_max 0.8203
_exptl_absorpt_correction_T_min 0.8170
_exptl_absorpt_correction_type psi-scan
_exptl_absorpt_process_details 'North et. al.,1968'
_exptl_crystal_colour blue
_exptl_crystal_density_diffrn 1.332
_exptl_crystal_density_method 'not measured'
_exptl_crystal_description block
_exptl_crystal_F_000 1262
_exptl_crystal_size_max 0.20
_exptl_crystal_size_mid 0.18
_exptl_crystal_size_min 0.18
_refine_diff_density_max 0.574
_refine_diff_density_min -1.857
_refine_diff_density_rms 0.169
_refine_ls_extinction_method none
_refine_ls_goodness_of_fit_ref 0.869
_refine_ls_hydrogen_treatment none
_refine_ls_matrix_type full
_refine_ls_number_parameters 313
_refine_ls_number_reflns 5442
_refine_ls_number_restraints 0
_refine_ls_restrained_S_all 0.869
_refine_ls_R_factor_all 0.2174
_refine_ls_R_factor_gt 0.0818
_refine_ls_shift/su_max 0.000
_refine_ls_shift/su_mean 0.000
_refine_ls_structure_factor_coef Fsqd
_refine_ls_weighting_details 'calc w=1/[\s^2^(Fo^2^)+(0.1435P)^2^+0.0000P] where P=(Fo^2^+2Fc^2^)/3'
_refine_ls_weighting_scheme calc
_refine_ls_wR_factor_gt 0.2149
_refine_ls_wR_factor_ref 0.2876
_reflns_number_gt 1879
_reflns_number_total 5442
_reflns_threshold_expression >2sigma(I)
_cod_data_source_file c0dt00245c.txt
_cod_data_source_block shelxl
_cod_depositor_comments
;
The following automatic conversions were performed:

'_symmetry_cell_setting' value 'Monoclinic' changed to 'monoclinic'
according to /home/saulius/struct/CIF-dictionaries/cif_core.dic
dictionary named 'cif_core.dic' version 2.4.2 from 2011-04-26.

Automatic conversion script
Id: cif_fix_values 1891 2012-01-12 08:04:46Z andrius 
;
_cod_original_sg_symbol_H-M P21/c
_cod_database_code 7026159

loop_
_symmetry_equiv_pos_as_xyz
'x, y, z'
'-x, y+1/2, -z+1/2'
'-x, -y, -z'
'x, -y-1/2, z-1/2'

loop_
_atom_site_label
_atom_site_type_symbol
_atom_site_fract_x
_atom_site_fract_y
_atom_site_fract_z
_atom_site_U_iso_or_equiv
_atom_site_adp_type
_atom_site_occupancy
_atom_site_symmetry_multiplicity
_atom_site_calc_flag
_atom_site_refinement_flags
C1 C 0.7580(14) 0.0461(9) 0.3427(3) 0.047(3) Uani 1 1 d .
H1 H 0.8731 0.0273 0.3424 0.057 Uiso 1 1 calc R
C2 C 0.6437(14) -0.0266(10) 0.3258(3) 0.053(3) Uani 1 1 d .
H2 H 0.6799 -0.0941 0.3141 0.064 Uiso 1 1 calc R
C3 C 0.4749(13) 0.0004(9) 0.3261(3) 0.042(3) Uani 1 1 d .
C4 C 0.4213(14) 0.0985(10) 0.3435(3) 0.054(3) Uani 1 1 d .
H4 H 0.3062 0.1174 0.3442 0.065 Uiso 1 1 calc R
C5 C 0.5452(14) 0.1694(10) 0.3603(3) 0.054(3) Uani 1 1 d .
H5 H 0.5105 0.2368 0.3724 0.065 Uiso 1 1 calc R
C6 C 0.3417(14) -0.0822(10) 0.3115(3) 0.052(3) Uani 1 1 d .
C7 C 0.3939(16) -0.0138(10) 0.2405(3) 0.060(3) Uani 1 1 d .
H7 H 0.4728 0.0357 0.2556 0.072 Uiso 1 1 calc R
C8 C 0.4980(19) -0.0830(13) 0.2116(4) 0.102(5) Uani 1 1 d .
H8A H 0.5760 -0.1299 0.2269 0.153 Uiso 1 1 calc R
H8B H 0.5609 -0.0334 0.1941 0.153 Uiso 1 1 calc R
H8C H 0.4238 -0.1300 0.1952 0.153 Uiso 1 1 calc R
C9 C 0.269(2) 0.0626(13) 0.2171(5) 0.109(6) Uani 1 1 d .
H9A H 0.2057 0.1073 0.2361 0.164 Uiso 1 1 calc R
H9B H 0.1918 0.0167 0.2011 0.164 Uiso 1 1 calc R
H9C H 0.3311 0.1118 0.1993 0.164 Uiso 1 1 calc R
C10 C 0.1751(14) -0.1651(9) 0.2546(3) 0.053(3) Uani 1 1 d .
H10 H 0.1682 -0.1538 0.2249 0.064 Uiso 1 1 calc R
C11 C 0.2291(18) -0.2890(10) 0.2616(5) 0.088(5) Uani 1 1 d .
H11A H 0.3405 -0.3008 0.2506 0.132 Uiso 1 1 calc R
H11B H 0.1489 -0.3385 0.2481 0.132 Uiso 1 1 calc R
H11C H 0.2315 -0.3050 0.2903 0.132 Uiso 1 1 calc R
C12 C 0.0009(14) -0.1402(11) 0.2708(4) 0.076(4) Uani 1 1 d .
H12A H -0.0272 -0.0622 0.2657 0.114 Uiso 1 1 calc R
H12B H 0.0002 -0.1543 0.2997 0.114 Uiso 1 1 calc R
H12C H -0.0817 -0.1880 0.2574 0.114 Uiso 1 1 calc R
C13 C 1.6182(13) -0.1414(10) 0.5106(3) 0.052(3) Uani 1 1 d .
H13 H 1.6624 -0.1496 0.5370 0.062 Uiso 1 1 calc R
C14 C 1.4647(12) -0.1913(9) 0.5013(3) 0.047(3) Uani 1 1 d .
H14 H 1.4094 -0.2348 0.5208 0.057 Uiso 1 1 calc R
C15 C 1.3930(11) -0.1771(8) 0.4632(3) 0.035(2) Uani 1 1 d .
C16 C 1.4802(11) -0.1166(8) 0.4355(3) 0.040(2) Uani 1 1 d .
H16 H 1.4355 -0.1063 0.4092 0.048 Uiso 1 1 calc R
C17 C 1.6364(13) -0.0700(9) 0.4462(3) 0.047(3) Uani 1 1 d .
H17 H 1.6946 -0.0289 0.4266 0.057 Uiso 1 1 calc R
C18 C 1.2167(12) -0.2163(8) 0.4540(3) 0.036(2) Uani 1 1 d .
C19 C 1.3318(14) -0.3936(9) 0.4275(3) 0.050(3) Uani 1 1 d .
H19 H 1.4374 -0.3567 0.4369 0.060 Uiso 1 1 calc R
C20 C 1.3104(16) -0.5028(10) 0.4527(4) 0.074(4) Uani 1 1 d .
H20A H 1.3036 -0.4839 0.4811 0.111 Uiso 1 1 calc R
H20B H 1.4066 -0.5516 0.4485 0.111 Uiso 1 1 calc R
H20C H 1.2079 -0.5409 0.4441 0.111 Uiso 1 1 calc R
C21 C 1.3472(17) -0.4154(11) 0.3825(4) 0.079(4) Uani 1 1 d .
H21A H 1.3613 -0.3448 0.3684 0.119 Uiso 1 1 calc R
H21B H 1.2458 -0.4525 0.3725 0.119 Uiso 1 1 calc R
H21C H 1.4442 -0.4630 0.3778 0.119 Uiso 1 1 calc R
C22 C 1.0129(12) -0.3503(9) 0.4248(3) 0.047(3) Uani 1 1 d .
H22 H 1.0218 -0.4259 0.4127 0.056 Uiso 1 1 calc R
C23 C 0.9011(13) -0.3625(9) 0.4614(3) 0.055(3) Uani 1 1 d .
H23A H 0.9548 -0.4123 0.4809 0.083 Uiso 1 1 calc R
H23B H 0.7928 -0.3934 0.4531 0.083 Uiso 1 1 calc R
H23C H 0.8843 -0.2895 0.4737 0.083 Uiso 1 1 calc R
C24 C 0.9328(15) -0.2750(11) 0.3924(3) 0.074(4) Uani 1 1 d .
H24A H 1.0067 -0.2707 0.3693 0.110 Uiso 1 1 calc R
H24B H 0.9160 -0.2004 0.4033 0.110 Uiso 1 1 calc R
H24C H 0.8248 -0.3060 0.3839 0.110 Uiso 1 1 calc R
N1 N 0.7103(11) 0.1459(7) 0.3601(2) 0.045(2) Uani 1 1 d .
N2 N 0.3093(10) -0.0863(7) 0.2705(2) 0.043(2) Uani 1 1 d .
N3 N 1.7085(10) -0.0809(7) 0.4834(3) 0.043(2) Uani 1 1 d .
N4 N 1.1887(10) -0.3159(7) 0.4365(2) 0.042(2) Uani 1 1 d .
O1 O 0.2714(11) -0.1408(8) 0.3363(2) 0.080(3) Uani 1 1 d .
O2 O 1.0996(8) -0.1503(6) 0.4638(2) 0.0496(19) Uani 1 1 d .
Cl2 Cl 0.7500(5) 0.3796(3) 0.42004(13) 0.1020(14) Uani 1 1 d .
Cl3 Cl 1.0741(4) 0.3047(3) 0.34023(10) 0.0788(11) Uani 1 1 d .
Co2 Co 0.89314(18) 0.24786(13) 0.38739(4) 0.0460(4) Uani 1 1 d .
Co1 Co 1.0000 0.0000 0.5000 0.0793(9) Uani 1 2 d S
Cl1 Cl 1.0214(4) 0.1135(3) 0.42750(10) 0.0883(12) Uani 1 1 d .

loop_
_atom_site_aniso_label
_atom_site_aniso_U_11
_atom_site_aniso_U_22
_atom_site_aniso_U_33
_atom_site_aniso_U_23
_atom_site_aniso_U_13
_atom_site_aniso_U_12
C1 0.044(7) 0.053(7) 0.045(6) -0.012(5) 0.000(5) 0.010(6)
C2 0.053(8) 0.062(8) 0.045(6) -0.018(6) -0.008(6) -0.004(6)
C3 0.050(7) 0.046(7) 0.032(5) -0.004(5) 0.009(5) -0.010(6)
C4 0.048(7) 0.058(8) 0.056(7) -0.004(6) -0.009(6) -0.002(6)
C5 0.053(7) 0.053(7) 0.057(7) -0.007(6) 0.001(6) 0.009(6)
C6 0.053(7) 0.065(8) 0.036(6) -0.018(6) 0.003(5) -0.012(6)
C7 0.079(9) 0.063(8) 0.038(6) -0.003(6) 0.007(6) -0.028(7)
C8 0.108(12) 0.126(14) 0.073(10) -0.009(10) 0.034(9) -0.014(11)
C9 0.127(14) 0.090(11) 0.110(13) 0.046(10) -0.026(11) -0.001(11)
C10 0.059(7) 0.058(8) 0.042(6) -0.015(6) -0.002(5) -0.002(6)
C11 0.082(10) 0.056(9) 0.126(12) -0.019(8) -0.004(9) -0.012(8)
C12 0.053(8) 0.082(10) 0.094(10) -0.020(8) 0.007(7) -0.012(8)
C13 0.045(7) 0.074(8) 0.036(6) 0.000(6) -0.006(5) 0.013(6)
C14 0.034(6) 0.055(7) 0.052(7) -0.002(6) 0.005(5) -0.008(5)
C15 0.026(5) 0.039(6) 0.041(6) -0.006(5) -0.004(4) -0.011(5)
C16 0.028(5) 0.051(7) 0.040(6) 0.000(5) -0.008(4) -0.010(5)
C17 0.047(7) 0.049(7) 0.045(6) 0.004(5) -0.003(5) -0.010(6)
C18 0.027(5) 0.043(6) 0.037(5) 0.000(5) 0.006(4) -0.008(5)
C19 0.049(7) 0.043(7) 0.060(7) -0.010(6) 0.014(5) 0.010(6)
C20 0.067(9) 0.073(9) 0.082(9) 0.011(7) 0.013(7) 0.027(7)
C21 0.087(10) 0.085(10) 0.066(8) -0.022(7) 0.023(7) 0.015(8)
C22 0.042(6) 0.036(6) 0.063(7) -0.013(5) 0.008(6) -0.017(5)
C23 0.048(7) 0.039(6) 0.079(8) -0.011(6) 0.011(6) -0.006(6)
C24 0.060(8) 0.097(11) 0.064(8) -0.010(8) -0.011(6) -0.025(8)
N1 0.044(6) 0.047(6) 0.044(5) 0.005(4) -0.001(4) -0.003(5)
N2 0.040(5) 0.045(5) 0.045(5) -0.007(4) 0.001(4) -0.013(4)
N3 0.036(5) 0.047(5) 0.046(5) -0.006(4) 0.001(4) -0.008(4)
N4 0.046(5) 0.032(5) 0.049(5) -0.009(4) 0.011(4) -0.005(4)
O1 0.096(7) 0.097(7) 0.047(5) 0.005(5) 0.012(5) -0.063(6)
O2 0.035(4) 0.040(4) 0.074(5) -0.013(4) 0.011(4) -0.005(4)
Cl2 0.097(3) 0.072(2) 0.138(4) -0.048(2) 0.043(3) -0.020(2)
Cl3 0.060(2) 0.103(3) 0.074(2) 0.036(2) 0.0098(17) -0.0040(19)
Co2 0.0489(9) 0.0453(8) 0.0437(8) -0.0007(8) -0.0020(6) -0.0090(8)
Co1 0.0776(18) 0.0747(19) 0.0851(19) -0.0052(15) -0.0092(15) -0.0015(15)
Cl1 0.084(2) 0.103(3) 0.077(2) 0.047(2) -0.0379(19) -0.028(2)

loop_
_atom_type_symbol
_atom_type_description
_atom_type_scat_dispersion_real
_atom_type_scat_dispersion_imag
_atom_type_scat_source
C C 0.0033 0.0016 'International Tables Vol C Tables 4.2.6.8 and 6.1.1.4'
H H 0.0000 0.0000 'International Tables Vol C Tables 4.2.6.8 and 6.1.1.4'
N N 0.0061 0.0033 'International Tables Vol C Tables 4.2.6.8 and 6.1.1.4'
O O 0.0106 0.0060 'International Tables Vol C Tables 4.2.6.8 and 6.1.1.4'
Cl Cl 0.1484 0.1585 'International Tables Vol C Tables 4.2.6.8 and 6.1.1.4'
Co Co 0.3494 0.9721 'International Tables Vol C Tables 4.2.6.8 and 6.1.1.4'

loop_
_geom_angle_atom_site_label_1
_geom_angle_atom_site_label_2
_geom_angle_atom_site_label_3
_geom_angle
_geom_angle_site_symmetry_1
_geom_angle_site_symmetry_3
C2 C1 N1 122.3(10) . .
C2 C1 H1 118.8 . .
N1 C1 H1 118.8 . .
C1 C2 C3 119.1(10) . .
C1 C2 H2 120.4 . .
C3 C2 H2 120.4 . .
C4 C3 C2 120.6(10) . .
C4 C3 C6 117.9(10) . .
C2 C3 C6 121.2(10) . .
C3 C4 C5 117.4(10) . .
C3 C4 H4 121.3 . .
C5 C4 H4 121.3 . .
N1 C5 C4 123.3(10) . .
N1 C5 H5 118.3 . .
C4 C5 H5 118.3 . .
O1 C6 N2 124.2(10) . .
O1 C6 C3 118.8(9) . .
N2 C6 C3 117.0(10) . .
N2 C7 C8 111.1(10) . .
N2 C7 C9 112.7(10) . .
C8 C7 C9 110.9(11) . .
N2 C7 H7 107.3 . .
C8 C7 H7 107.3 . .
C9 C7 H7 107.3 . .
C7 C8 H8A 109.5 . .
C7 C8 H8B 109.5 . .
H8A C8 H8B 109.5 . .
C7 C8 H8C 109.5 . .
H8A C8 H8C 109.5 . .
H8B C8 H8C 109.5 . .
C7 C9 H9A 109.5 . .
C7 C9 H9B 109.5 . .
H9A C9 H9B 109.5 . .
C7 C9 H9C 109.5 . .
H9A C9 H9C 109.5 . .
H9B C9 H9C 109.5 . .
N2 C10 C12 113.2(9) . .
N2 C10 C11 110.4(9) . .
C12 C10 C11 112.6(11) . .
N2 C10 H10 106.7 . .
C12 C10 H10 106.7 . .
C11 C10 H10 106.7 . .
C10 C11 H11A 109.5 . .
C10 C11 H11B 109.5 . .
H11A C11 H11B 109.5 . .
C10 C11 H11C 109.5 . .
H11A C11 H11C 109.5 . .
H11B C11 H11C 109.5 . .
C10 C12 H12A 109.5 . .
C10 C12 H12B 109.5 . .
H12A C12 H12B 109.5 . .
C10 C12 H12C 109.5 . .
H12A C12 H12C 109.5 . .
H12B C12 H12C 109.5 . .
N3 C13 C14 123.3(10) . .
N3 C13 H13 118.3 . .
C14 C13 H13 118.3 . .
C13 C14 C15 119.7(10) . .
C13 C14 H14 120.1 . .
C15 C14 H14 120.1 . .
C16 C15 C14 118.2(9) . .
C16 C15 C18 120.7(8) . .
C14 C15 C18 120.8(9) . .
C15 C16 C17 119.7(9) . .
C15 C16 H16 120.2 . .
C17 C16 H16 120.2 . .
N3 C17 C16 123.5(9) . .
N3 C17 H17 118.2 . .
C16 C17 H17 118.2 . .
O2 C18 N4 123.1(9) . .
O2 C18 C15 116.1(8) . .
N4 C18 C15 120.8(9) . .
N4 C19 C21 111.9(9) . .
N4 C19 C20 108.8(9) . .
C21 C19 C20 113.1(10) . .
N4 C19 H19 107.6 . .
C21 C19 H19 107.6 . .
C20 C19 H19 107.6 . .
C19 C20 H20A 109.5 . .
C19 C20 H20B 109.5 . .
H20A C20 H20B 109.5 . .
C19 C20 H20C 109.5 . .
H20A C20 H20C 109.5 . .
H20B C20 H20C 109.5 . .
C19 C21 H21A 109.5 . .
C19 C21 H21B 109.5 . .
H21A C21 H21B 109.5 . .
C19 C21 H21C 109.5 . .
H21A C21 H21C 109.5 . .
H21B C21 H21C 109.5 . .
N4 C22 C23 111.9(8) . .
N4 C22 C24 113.2(9) . .
C23 C22 C24 112.0(9) . .
N4 C22 H22 106.4 . .
C23 C22 H22 106.4 . .
C24 C22 H22 106.4 . .
C22 C23 H23A 109.5 . .
C22 C23 H23B 109.5 . .
H23A C23 H23B 109.5 . .
C22 C23 H23C 109.5 . .
H23A C23 H23C 109.5 . .
H23B C23 H23C 109.5 . .
C22 C24 H24A 109.5 . .
C22 C24 H24B 109.5 . .
H24A C24 H24B 109.5 . .
C22 C24 H24C 109.5 . .
H24A C24 H24C 109.5 . .
H24B C24 H24C 109.5 . .
C5 N1 C1 117.3(9) . .
C5 N1 Co2 123.2(8) . .
C1 N1 Co2 119.4(7) . .
C6 N2 C7 124.0(8) . .
C6 N2 C10 119.0(8) . .
C7 N2 C10 117.0(8) . .
C17 N3 C13 115.6(8) . .
C18 N4 C22 120.1(8) . .
C18 N4 C19 120.9(8) . .
C22 N4 C19 119.0(8) . .
C18 O2 Co1 151.4(6) . .
N1 Co2 Cl2 105.4(3) . .
N1 Co2 Cl3 108.9(3) . .
Cl2 Co2 Cl3 117.45(16) . .
N1 Co2 Cl1 98.0(3) . .
Cl2 Co2 Cl1 115.75(17) . .
Cl3 Co2 Cl1 109.24(14) . .
O2 Co1 O2 180.0(3) 3_756 .
O2 Co1 Cl1 95.5(2) 3_756 .
O2 Co1 Cl1 84.5(2) . .
O2 Co1 Cl1 84.5(2) 3_756 3_756
O2 Co1 Cl1 95.5(2) . 3_756
Cl1 Co1 Cl1 180.000(1) . 3_756
Co2 Cl1 Co1 143.86(19) . .

loop_
_geom_bond_atom_site_label_1
_geom_bond_atom_site_label_2
_geom_bond_distance
_geom_bond_site_symmetry_2
C1 C2 1.352(13) .
C1 N1 1.363(12) .
C1 H1 0.9300 .
C2 C3 1.362(14) .
C2 H2 0.9300 .
C3 C4 1.360(14) .
C3 C6 1.501(14) .
C4 C5 1.389(14) .
C4 H4 0.9300 .
C5 N1 1.324(13) .
C5 H5 0.9300 .
C6 O1 1.206(12) .
C6 N2 1.362(12) .
C7 N2 1.469(12) .
C7 C8 1.502(16) .
C7 C9 1.527(17) .
C7 H7 0.9800 .
C8 H8A 0.9600 .
C8 H8B 0.9600 .
C8 H8C 0.9600 .
C9 H9A 0.9600 .
C9 H9B 0.9600 .
C9 H9C 0.9600 .
C10 N2 1.492(12) .
C10 C12 1.503(14) .
C10 C11 1.537(16) .
C10 H10 0.9800 .
C11 H11A 0.9600 .
C11 H11B 0.9600 .
C11 H11C 0.9600 .
C12 H12A 0.9600 .
C12 H12B 0.9600 .
C12 H12C 0.9600 .
C13 N3 1.350(13) .
C13 C14 1.370(14) .
C13 H13 0.9300 .
C14 C15 1.371(13) .
C14 H14 0.9300 .
C15 C16 1.349(12) .
C15 C18 1.484(12) .
C16 C17 1.384(12) .
C16 H16 0.9300 .
C17 N3 1.340(12) .
C17 H17 0.9300 .
C18 O2 1.250(11) .
C18 N4 1.324(11) .
C19 N4 1.482(12) .
C19 C21 1.502(15) .
C19 C20 1.540(15) .
C19 H19 0.9800 .
C20 H20A 0.9600 .
C20 H20B 0.9600 .
C20 H20C 0.9600 .
C21 H21A 0.9600 .
C21 H21B 0.9600 .
C21 H21C 0.9600 .
C22 N4 1.481(12) .
C22 C23 1.503(13) .
C22 C24 1.514(15) .
C22 H22 0.9800 .
C23 H23A 0.9600 .
C23 H23B 0.9600 .
C23 H23C 0.9600 .
C24 H24A 0.9600 .
C24 H24B 0.9600 .
C24 H24C 0.9600 .
N1 Co2 2.064(8) .
O2 Co1 2.278(7) .
Cl2 Co2 2.204(4) .
Cl3 Co2 2.217(3) .
Co2 Cl1 2.282(4) .
Co1 O2 2.278(7) 3_756
Co1 Cl1 2.732(3) .
Co1 Cl1 2.732(3) 3_756

loop_
_geom_torsion_atom_site_label_1
_geom_torsion_atom_site_label_2
_geom_torsion_atom_site_label_3
_geom_torsion_atom_site_label_4
_geom_torsion
_geom_torsion_site_symmetry_1
_geom_torsion_site_symmetry_4
N1 C1 C2 C3 0.1(16) . .
C1 C2 C3 C4 -0.8(16) . .
C1 C2 C3 C6 -173.9(10) . .
C2 C3 C4 C5 0.8(16) . .
C6 C3 C4 C5 174.1(10) . .
C3 C4 C5 N1 -0.1(17) . .
C4 C3 C6 O1 -77.5(15) . .
C2 C3 C6 O1 95.8(13) . .
C4 C3 C6 N2 103.1(11) . .
C2 C3 C6 N2 -83.7(13) . .
N3 C13 C14 C15 -2.6(17) . .
C13 C14 C15 C16 2.2(16) . .
C13 C14 C15 C18 -171.4(9) . .
C14 C15 C16 C17 -0.8(15) . .
C18 C15 C16 C17 172.8(9) . .
C15 C16 C17 N3 -0.3(16) . .
C16 C15 C18 O2 -90.1(12) . .
C14 C15 C18 O2 83.3(12) . .
C16 C15 C18 N4 89.9(12) . .
C14 C15 C18 N4 -96.7(12) . .
C4 C5 N1 C1 -0.6(16) . .
C4 C5 N1 Co2 -177.2(8) . .
C2 C1 N1 C5 0.6(15) . .
C2 C1 N1 Co2 177.3(8) . .
O1 C6 N2 C7 179.3(12) . .
C3 C6 N2 C7 -1.3(15) . .
O1 C6 N2 C10 2.0(17) . .
C3 C6 N2 C10 -178.6(9) . .
C8 C7 N2 C6 116.4(12) . .
C9 C7 N2 C6 -118.5(12) . .
C8 C7 N2 C10 -66.3(13) . .
C9 C7 N2 C10 58.8(13) . .
C12 C10 N2 C6 60.9(13) . .
C11 C10 N2 C6 -66.4(13) . .
C12 C10 N2 C7 -116.5(11) . .
C11 C10 N2 C7 116.2(11) . .
C16 C17 N3 C13 0.0(15) . .
C14 C13 N3 C17 1.4(15) . .
O2 C18 N4 C22 4.4(14) . .
C15 C18 N4 C22 -175.6(9) . .
O2 C18 N4 C19 -176.7(9) . .
C15 C18 N4 C19 3.3(13) . .
C23 C22 N4 C18 -63.9(12) . .
C24 C22 N4 C18 63.9(12) . .
C23 C22 N4 C19 117.2(10) . .
C24 C22 N4 C19 -115.0(10) . .
C21 C19 N4 C18 -117.7(11) . .
C20 C19 N4 C18 116.6(10) . .
C21 C19 N4 C22 61.2(13) . .
C20 C19 N4 C22 -64.5(12) . .
N4 C18 O2 Co1 161.7(9) . .
C15 C18 O2 Co1 -18.3(18) . .
C5 N1 Co2 Cl2 6.5(9) . .
C1 N1 Co2 Cl2 -170.0(7) . .
C5 N1 Co2 Cl3 -120.3(8) . .
C1 N1 Co2 Cl3 63.2(7) . .
C5 N1 Co2 Cl1 126.1(8) . .
C1 N1 Co2 Cl1 -50.4(7) . .
C18 O2 Co1 O2 0(100) . 3_756
C18 O2 Co1 Cl1 103.5(14) . .
C18 O2 Co1 Cl1 -76.5(14) . 3_756
N1 Co2 Cl1 Co1 -82.6(4) . .
Cl2 Co2 Cl1 Co1 28.9(3) . .
Cl3 Co2 Cl1 Co1 164.1(2) . .
O2 Co1 Cl1 Co2 -36.6(3) 3_756 .
O2 Co1 Cl1 Co2 143.4(3) . .
Cl1 Co1 Cl1 Co2 -64(100) 3_756 .
